data_1503320
loop_
_publ_author_name
'Li, Le'
'Seidel, Daniel'

_publ_section_title
;
 Catalytic enantioselective Friedl\"ander condensations: facile access to
 quinolines with remote stereogenic centers.
;
_journal_issue 21
_journal_name_full 'Organic letters'
_journal_page_first 5064
_journal_page_last 5067
_journal_paper_doi 10.1021/ol1023932
_journal_volume 12
_journal_year 2010
_chemical_absolute_configuration rm
_chemical_formula_sum 'C20 H17 Br2 N O'
_chemical_formula_weight 447.17
_chemical_name_systematic
; 
 ? 
;
_space_group_IT_number 19
_symmetry_cell_setting orthorhombic
_symmetry_space_group_name_Hall 'P 2ac 2ab'
_symmetry_space_group_name_H-M 'P 21 21 21'
_atom_sites_solution_hydrogens geom
_atom_sites_solution_primary direct
_atom_sites_solution_secondary difmap
_audit_creation_method SHELXL-97
_cell_angle_alpha 90.00
_cell_angle_beta 90.00
_cell_angle_gamma 90.00
_cell_formula_units_Z 8
_cell_length_a 7.3388(8)
_cell_length_b 15.9180(18)
_cell_length_c 29.550(3)
_cell_measurement_reflns_used 8700
_cell_measurement_temperature 150(2)
_cell_measurement_theta_max 31.36
_cell_measurement_theta_min 2.56
_cell_volume 3452.0(6)
_computing_cell_refinement 'Bruker SAINT'
_computing_data_collection 'Bruker APEX2'
_computing_data_reduction 'Bruker SAINT'
_computing_molecular_graphics 'Bruker SHELXTL'
_computing_publication_material 'Bruker SHELXTL'
_computing_structure_refinement 'SHELXL-97 (Sheldrick, 2008)'
_computing_structure_solution 'SHELXS-97 (Sheldrick, 2008)'
_diffrn_ambient_temperature 150(2)
_diffrn_measured_fraction_theta_full 1.000
_diffrn_measured_fraction_theta_max 1.000
_diffrn_measurement_device_type 'Bruker APEX-II CCD'
_diffrn_measurement_method '\f and \w scans'
_diffrn_radiation_monochromator graphite
_diffrn_radiation_source 'fine-focus sealed tube'
_diffrn_radiation_type MoK\a
_diffrn_radiation_wavelength 0.71073
_diffrn_reflns_av_R_equivalents 0.0480
_diffrn_reflns_av_sigmaI/netI 0.0371
_diffrn_reflns_limit_h_max 10
_diffrn_reflns_limit_h_min -10
_diffrn_reflns_limit_k_max 23
_diffrn_reflns_limit_k_min -23
_diffrn_reflns_limit_l_max 43
_diffrn_reflns_limit_l_min -43
_diffrn_reflns_number 43743
_diffrn_reflns_theta_full 31.55
_diffrn_reflns_theta_max 31.55
_diffrn_reflns_theta_min 1.88
_exptl_absorpt_coefficient_mu 4.703
_exptl_absorpt_correction_T_max 0.650
_exptl_absorpt_correction_T_min 0.254
_exptl_absorpt_correction_type integration
_exptl_absorpt_process_details 'Bruker SAINT (SADABS)'
_exptl_crystal_colour colourless
_exptl_crystal_density_diffrn 1.721
_exptl_crystal_density_method 'not measured'
_exptl_crystal_description rod
_exptl_crystal_F_000 1776
_exptl_crystal_size_max 0.40
_exptl_crystal_size_mid 0.22
_exptl_crystal_size_min 0.10
_refine_diff_density_max 1.111
_refine_diff_density_min -0.600
_refine_diff_density_rms 0.085
_refine_ls_abs_structure_details 'Flack H D (1983), Acta Cryst. A39, 876-881'
_refine_ls_abs_structure_Flack -0.010(6)
_refine_ls_extinction_method none
_refine_ls_goodness_of_fit_ref 1.013
_refine_ls_hydrogen_treatment constr
_refine_ls_matrix_type full
_refine_ls_number_parameters 435
_refine_ls_number_reflns 11496
_refine_ls_number_restraints 0
_refine_ls_restrained_S_all 1.013
_refine_ls_R_factor_all 0.0475
_refine_ls_R_factor_gt 0.0338
_refine_ls_shift/su_max 0.003
_refine_ls_shift/su_mean 0.000
_refine_ls_structure_factor_coef Fsqd
_refine_ls_weighting_details 'calc w=1/[\s^2^(Fo^2^)+(0.0400P)^2^+0.6000P] where P=(Fo^2^+2Fc^2^)/3'
_refine_ls_weighting_scheme calc
_refine_ls_wR_factor_gt 0.0743
_refine_ls_wR_factor_ref 0.0791
_reflns_number_gt 9429
_reflns_number_total 11496
_reflns_threshold_expression >2sigma(I)
_cod_data_source_file ol1023932_si_002.cif
_cod_data_source_block thp3meo
_cod_depositor_comments
;
The following automatic conversions were performed:

'_symmetry_cell_setting' value 'Orthorhombic' changed to
'orthorhombic' according to
/home/saulius/struct/CIF-dictionaries/cif_core.dic dictionary named
'cif_core.dic' version 2.4.2 from 2011-04-26.

Automatic conversion script
Id: cif_fix_values 1715 2011-07-08 13:25:40Z adriana 
;
_cod_original_cell_volume 3452.0(7)
_cod_original_sg_symbol_H-M P2(1)2(1)2(1)
_cod_database_code 1503320

loop_
_symmetry_equiv_pos_as_xyz
'x, y, z'
'-x+1/2, -y, z+1/2'
'-x, y+1/2, -z+1/2'
'x+1/2, -y+1/2, -z'

loop_
_atom_site_label
_atom_site_type_symbol
_atom_site_fract_x
_atom_site_fract_y
_atom_site_fract_z
_atom_site_U_iso_or_equiv
_atom_site_adp_type
_atom_site_occupancy
_atom_site_symmetry_multiplicity
_atom_site_calc_flag
_atom_site_refinement_flags
Br1 Br 0.40251(5) -0.244348(15) 0.808649(8) 0.03920(8) Uani 1 1 d .
Br2 Br 0.68485(4) -0.086848(17) 0.653675(8) 0.03542(7) Uani 1 1 d .
N1 N 0.3894(3) -0.06334(12) 0.84448(6) 0.0214(4) Uani 1 1 d .
O1 O -0.0950(3) 0.39314(13) 0.94041(7) 0.0406(5) Uani 1 1 d .
C1 C 0.4535(3) -0.06589(14) 0.80139(8) 0.0213(4) Uani 1 1 d .
C2 C 0.4724(4) -0.14449(14) 0.77883(8) 0.0249(5) Uani 1 1 d .
C3 C 0.5393(4) -0.14984(15) 0.73575(8) 0.0291(6) Uani 1 1 d .
H3 H 0.5518 -0.2030 0.7214 0.035 Uiso 1 1 calc R
C4 C 0.5897(4) -0.07581(15) 0.71271(7) 0.0257(5) Uani 1 1 d .
C5 C 0.5729(3) 0.00136(14) 0.73236(8) 0.0239(5) Uani 1 1 d .
H5 H 0.6078 0.0506 0.7164 0.029 Uiso 1 1 calc R
C6 C 0.5025(3) 0.00725(14) 0.77704(8) 0.0200(4) Uani 1 1 d .
C7 C 0.4806(3) 0.08486(14) 0.79937(7) 0.0210(4) Uani 1 1 d .
H7 H 0.5130 0.1354 0.7843 0.025 Uiso 1 1 calc R
C8 C 0.4131(3) 0.08838(13) 0.84257(7) 0.0201(4) Uani 1 1 d .
C9 C 0.3844(4) 0.17146(14) 0.86584(7) 0.0239(5) Uani 1 1 d .
H9A H 0.2731 0.1979 0.8534 0.029 Uiso 1 1 calc R
H9B H 0.4885 0.2087 0.8586 0.029 Uiso 1 1 calc R
C10 C 0.3657(3) 0.16605(15) 0.91723(8) 0.0248(5) Uani 1 1 d .
H10 H 0.4882 0.1524 0.9301 0.030 Uiso 1 1 calc R
C11 C 0.2366(4) 0.09485(16) 0.92916(8) 0.0277(5) Uani 1 1 d .
H11A H 0.1157 0.1065 0.9157 0.033 Uiso 1 1 calc R
H11B H 0.2215 0.0927 0.9624 0.033 Uiso 1 1 calc R
C12 C 0.3040(4) 0.00921(14) 0.91238(8) 0.0234(5) Uani 1 1 d .
H12A H 0.4050 -0.0098 0.9321 0.028 Uiso 1 1 calc R
H12B H 0.2037 -0.0321 0.9151 0.028 Uiso 1 1 calc R
C13 C 0.3691(3) 0.01074(14) 0.86402(8) 0.0198(4) Uani 1 1 d .
C14 C 0.3019(4) 0.24798(15) 0.93792(7) 0.0255(5) Uani 1 1 d .
C15 C 0.1296(3) 0.28153(15) 0.92732(8) 0.0258(5) Uani 1 1 d .
H15 H 0.0529 0.2533 0.9064 0.031 Uiso 1 1 calc R
C16 C 0.0711(4) 0.35549(15) 0.94728(8) 0.0271(5) Uani 1 1 d .
C17 C 0.1845(4) 0.39810(18) 0.97693(9) 0.0380(6) Uani 1 1 d .
H17 H 0.1463 0.4496 0.9902 0.046 Uiso 1 1 calc R
C18 C 0.3521(5) 0.3652(2) 0.98699(10) 0.0448(8) Uani 1 1 d .
H18 H 0.4297 0.3945 1.0074 0.054 Uiso 1 1 calc R
C19 C 0.4109(4) 0.29076(18) 0.96825(8) 0.0355(6) Uani 1 1 d .
H19 H 0.5269 0.2687 0.9762 0.043 Uiso 1 1 calc R
C20 C -0.2086(4) 0.3575(2) 0.90654(11) 0.0481(8) Uani 1 1 d .
H20A H -0.1475 0.3611 0.8771 0.072 Uiso 1 1 calc R
H20B H -0.3240 0.3884 0.9053 0.072 Uiso 1 1 calc R
H20C H -0.2327 0.2985 0.9138 0.072 Uiso 1 1 calc R
Br3 Br 0.91637(5) 1.235363(15) 0.803821(8) 0.03662(7) Uani 1 1 d .
Br4 Br 1.18435(5) 1.067319(18) 0.650307(9) 0.03888(7) Uani 1 1 d .
N2 N 0.9012(3) 1.05749(11) 0.84271(6) 0.0208(4) Uani 1 1 d .
O2 O 0.4187(3) 0.57418(12) 0.94351(6) 0.0408(5) Uani 1 1 d .
C21 C 0.9615(3) 1.05693(14) 0.79901(7) 0.0194(4) Uani 1 1 d .
C22 C 0.9816(3) 1.13338(15) 0.77496(8) 0.0242(5) Uani 1 1 d .
C23 C 1.0461(4) 1.13590(16) 0.73146(8) 0.0279(5) Uani 1 1 d .
H23 H 1.0593 1.1880 0.7161 0.033 Uiso 1 1 calc R
C24 C 1.0924(4) 1.06026(16) 0.70991(7) 0.0265(5) Uani 1 1 d .
C25 C 1.0709(4) 0.98443(15) 0.73083(8) 0.0236(5) Uani 1 1 d .
H25 H 1.1012 0.9339 0.7154 0.028 Uiso 1 1 calc R
C26 C 1.0033(3) 0.98166(14) 0.77560(8) 0.0207(4) Uani 1 1 d .
C27 C 0.9739(3) 0.90573(14) 0.79898(7) 0.0222(4) Uani 1 1 d .
H27 H 0.9987 0.8539 0.7843 0.027 Uiso 1 1 calc R
C28 C 0.9098(3) 0.90548(14) 0.84264(7) 0.0209(4) Uani 1 1 d .
C29 C 0.8798(4) 0.82477(15) 0.86832(8) 0.0284(6) Uani 1 1 d .
H29A H 0.9989 0.8032 0.8789 0.034 Uiso 1 1 calc R
H29B H 0.8270 0.7825 0.8476 0.034 Uiso 1 1 calc R
C30 C 0.7527(3) 0.83529(15) 0.90927(7) 0.0231(4) Uani 1 1 d .
H30 H 0.6291 0.8506 0.8976 0.028 Uiso 1 1 calc R
C31 C 0.8221(4) 0.90839(15) 0.93772(7) 0.0269(5) Uani 1 1 d .
H31A H 0.7489 0.9128 0.9658 0.032 Uiso 1 1 calc R
H31B H 0.9504 0.8980 0.9464 0.032 Uiso 1 1 calc R
C32 C 0.8093(4) 0.99025(14) 0.91131(8) 0.0227(5) Uani 1 1 d .
H32A H 0.6803 1.0084 0.9107 0.027 Uiso 1 1 calc R
H32B H 0.8796 1.0339 0.9276 0.027 Uiso 1 1 calc R
C33 C 0.8783(3) 0.98504(14) 0.86350(7) 0.0191(4) Uani 1 1 d .
C34 C 0.7355(3) 0.75338(15) 0.93480(7) 0.0252(5) Uani 1 1 d .
C35 C 0.5822(4) 0.70400(14) 0.92765(7) 0.0253(5) Uani 1 1 d .
H35 H 0.4876 0.7238 0.9085 0.030 Uiso 1 1 calc R
C36 C 0.5658(4) 0.62586(16) 0.94822(8) 0.0305(6) Uani 1 1 d .
C37 C 0.7035(4) 0.59623(18) 0.97602(9) 0.0364(6) Uani 1 1 d .
H37 H 0.6946 0.5421 0.9894 0.044 Uiso 1 1 calc R
C38 C 0.8534(4) 0.64611(19) 0.98412(10) 0.0425(7) Uani 1 1 d .
H38 H 0.9461 0.6270 1.0041 0.051 Uiso 1 1 calc R
C39 C 0.8706(4) 0.72423(18) 0.96340(9) 0.0358(6) Uani 1 1 d .
H39 H 0.9755 0.7577 0.9689 0.043 Uiso 1 1 calc R
C40 C 0.2722(4) 0.6028(2) 0.91575(11) 0.0477(8) Uani 1 1 d .
H40A H 0.2269 0.6566 0.9273 0.071 Uiso 1 1 calc R
H40B H 0.1735 0.5613 0.9162 0.071 Uiso 1 1 calc R
H40C H 0.3155 0.6102 0.8846 0.071 Uiso 1 1 calc R

loop_
_atom_site_aniso_label
_atom_site_aniso_U_11
_atom_site_aniso_U_22
_atom_site_aniso_U_33
_atom_site_aniso_U_23
_atom_site_aniso_U_13
_atom_site_aniso_U_12
Br1 0.0701(2) 0.01909(11) 0.02844(12) 0.00173(9) -0.00519(13) -0.00698(13)
Br2 0.04607(16) 0.03584(14) 0.02434(11) -0.00867(10) 0.00664(12) -0.00112(12)
N1 0.0219(10) 0.0220(8) 0.0204(8) 0.0024(7) -0.0043(8) -0.0024(8)
O1 0.0412(12) 0.0408(11) 0.0399(10) -0.0047(9) 0.0005(9) 0.0146(10)
C1 0.0225(12) 0.0184(9) 0.0230(10) 0.0014(8) -0.0059(9) -0.0003(8)
C2 0.0329(14) 0.0182(10) 0.0237(11) 0.0000(8) -0.0037(10) -0.0027(9)
C3 0.0410(16) 0.0199(11) 0.0265(11) -0.0048(9) -0.0059(11) -0.0003(10)
C4 0.0272(13) 0.0274(11) 0.0224(10) -0.0050(9) -0.0012(10) -0.0021(10)
C5 0.0262(13) 0.0231(11) 0.0223(11) 0.0000(8) 0.0010(10) -0.0003(10)
C6 0.0189(11) 0.0203(10) 0.0206(10) -0.0015(8) -0.0027(9) 0.0004(8)
C7 0.0247(12) 0.0180(9) 0.0202(10) 0.0011(8) 0.0014(9) -0.0009(8)
C8 0.0216(11) 0.0201(9) 0.0186(9) -0.0019(8) -0.0005(9) 0.0044(9)
C9 0.0317(14) 0.0190(10) 0.0210(10) -0.0002(8) 0.0049(10) 0.0004(10)
C10 0.0273(12) 0.0247(11) 0.0224(10) 0.0003(8) 0.0025(9) 0.0014(9)
C11 0.0328(13) 0.0260(11) 0.0242(11) 0.0004(9) 0.0075(9) -0.0020(10)
C12 0.0249(12) 0.0243(11) 0.0211(11) 0.0031(8) 0.0018(10) -0.0006(10)
C13 0.0164(11) 0.0223(10) 0.0208(10) 0.0018(8) -0.0024(8) 0.0006(8)
C14 0.0316(12) 0.0253(11) 0.0194(9) 0.0017(8) 0.0052(9) 0.0010(10)
C15 0.0338(14) 0.0224(10) 0.0211(10) -0.0023(8) 0.0000(9) -0.0021(9)
C16 0.0349(14) 0.0260(11) 0.0202(10) 0.0024(9) 0.0039(10) 0.0018(11)
C17 0.0496(17) 0.0314(13) 0.0330(13) -0.0125(11) 0.0018(13) 0.0005(14)
C18 0.049(2) 0.0500(18) 0.0353(14) -0.0161(13) -0.0091(14) -0.0001(14)
C19 0.0336(15) 0.0444(15) 0.0284(12) -0.0022(11) -0.0027(11) 0.0041(13)
C20 0.0378(18) 0.0502(18) 0.0563(19) 0.0001(15) -0.0066(15) 0.0076(15)
Br3 0.06180(19) 0.01925(10) 0.02880(12) -0.00079(9) -0.00405(12) 0.00350(12)
Br4 0.05386(18) 0.03952(15) 0.02325(11) 0.00822(10) 0.01028(13) 0.00116(13)
N2 0.0207(9) 0.0221(8) 0.0196(8) -0.0024(7) -0.0021(8) 0.0001(8)
O2 0.0488(12) 0.0357(10) 0.0378(10) 0.0065(8) -0.0012(10) -0.0143(10)
C21 0.0193(11) 0.0193(9) 0.0197(9) 0.0010(8) -0.0026(8) -0.0004(8)
C22 0.0277(13) 0.0194(10) 0.0256(11) -0.0014(8) -0.0048(10) 0.0013(9)
C23 0.0348(14) 0.0248(11) 0.0242(11) 0.0064(9) -0.0012(10) -0.0012(10)
C24 0.0294(13) 0.0311(12) 0.0190(10) 0.0034(9) 0.0004(10) -0.0002(11)
C25 0.0279(13) 0.0227(10) 0.0202(10) -0.0001(8) 0.0016(9) 0.0001(10)
C26 0.0210(12) 0.0215(10) 0.0197(10) 0.0007(8) -0.0021(9) 0.0008(9)
C27 0.0270(12) 0.0190(9) 0.0207(10) -0.0016(8) 0.0000(9) -0.0011(9)
C28 0.0238(11) 0.0205(9) 0.0184(9) -0.0006(8) 0.0017(9) 0.0003(9)
C29 0.0406(16) 0.0220(11) 0.0225(11) 0.0033(9) 0.0068(10) 0.0032(11)
C30 0.0240(11) 0.0261(11) 0.0193(10) 0.0014(8) 0.0011(9) -0.0003(9)
C31 0.0297(12) 0.0314(12) 0.0196(10) 0.0011(9) 0.0016(9) -0.0027(11)
C32 0.0235(12) 0.0250(11) 0.0197(10) -0.0044(8) 0.0016(10) -0.0020(10)
C33 0.0170(11) 0.0225(10) 0.0178(10) -0.0005(8) -0.0012(8) 0.0002(9)
C34 0.0300(13) 0.0255(11) 0.0200(9) 0.0009(9) 0.0058(9) 0.0009(10)
C35 0.0318(13) 0.0252(11) 0.0190(10) 0.0017(8) 0.0040(10) -0.0006(10)
C36 0.0425(16) 0.0266(12) 0.0223(11) 0.0009(9) 0.0080(11) -0.0013(11)
C37 0.0474(17) 0.0300(13) 0.0318(12) 0.0118(11) 0.0077(12) 0.0028(13)
C38 0.0389(18) 0.0483(17) 0.0402(15) 0.0176(13) -0.0018(13) 0.0059(13)
C39 0.0312(14) 0.0389(14) 0.0374(14) 0.0097(11) -0.0024(11) -0.0036(12)
C40 0.0460(19) 0.0423(17) 0.0547(19) 0.0013(15) 0.0020(15) -0.0128(15)

loop_
_atom_type_symbol
_atom_type_description
_atom_type_scat_dispersion_real
_atom_type_scat_dispersion_imag
_atom_type_scat_source
C C 0.0033 0.0016 'International Tables Vol C Tables 4.2.6.8 and 6.1.1.4'
H H 0.0000 0.0000 'International Tables Vol C Tables 4.2.6.8 and 6.1.1.4'
N N 0.0061 0.0033 'International Tables Vol C Tables 4.2.6.8 and 6.1.1.4'
O O 0.0106 0.0060 'International Tables Vol C Tables 4.2.6.8 and 6.1.1.4'
Br Br -0.2901 2.4595 'International Tables Vol C Tables 4.2.6.8 and 6.1.1.4'

loop_
_geom_angle_atom_site_label_1
_geom_angle_atom_site_label_2
_geom_angle_atom_site_label_3
_geom_angle
C13 N1 C1 118.39(19)
C16 O1 C20 116.8(2)
N1 C1 C6 122.7(2)
N1 C1 C2 119.9(2)
C6 C1 C2 117.4(2)
C3 C2 C1 121.7(2)
C3 C2 Br1 118.66(18)
C1 C2 Br1 119.64(17)
C2 C3 C4 119.4(2)
C2 C3 H3 120.3
C4 C3 H3 120.3
C5 C4 C3 121.6(2)
C5 C4 Br2 120.71(18)
C3 C4 Br2 117.73(17)
C4 C5 C6 119.2(2)
C4 C5 H5 120.4
C6 C5 H5 120.4
C7 C6 C1 117.0(2)
C7 C6 C5 122.3(2)
C1 C6 C5 120.7(2)
C8 C7 C6 120.9(2)
C8 C7 H7 119.6
C6 C7 H7 119.6
C7 C8 C13 117.42(19)
C7 C8 C9 120.8(2)
C13 C8 C9 121.77(19)
C8 C9 C10 114.67(19)
C8 C9 H9A 108.6
C10 C9 H9A 108.6
C8 C9 H9B 108.6
C10 C9 H9B 108.6
H9A C9 H9B 107.6
C14 C10 C11 110.9(2)
C14 C10 C9 112.38(19)
C11 C10 C9 109.2(2)
C14 C10 H10 108.1
C11 C10 H10 108.1
C9 C10 H10 108.1
C10 C11 C12 112.8(2)
C10 C11 H11A 109.0
C12 C11 H11A 109.0
C10 C11 H11B 109.0
C12 C11 H11B 109.0
H11A C11 H11B 107.8
C13 C12 C11 113.25(19)
C13 C12 H12A 108.9
C11 C12 H12A 108.9
C13 C12 H12B 108.9
C11 C12 H12B 108.9
H12A C12 H12B 107.7
N1 C13 C8 123.6(2)
N1 C13 C12 115.8(2)
C8 C13 C12 120.5(2)
C19 C14 C15 118.5(2)
C19 C14 C10 120.5(2)
C15 C14 C10 121.0(2)
C16 C15 C14 120.4(2)
C16 C15 H15 119.8
C14 C15 H15 119.8
O1 C16 C15 125.7(2)
O1 C16 C17 114.4(2)
C15 C16 C17 120.0(3)
C18 C17 C16 119.3(3)
C18 C17 H17 120.3
C16 C17 H17 120.3
C17 C18 C19 121.5(3)
C17 C18 H18 119.2
C19 C18 H18 119.2
C18 C19 C14 120.3(3)
C18 C19 H19 119.9
C14 C19 H19 119.9
O1 C20 H20A 109.5
O1 C20 H20B 109.5
H20A C20 H20B 109.5
O1 C20 H20C 109.5
H20A C20 H20C 109.5
H20B C20 H20C 109.5
C33 N2 C21 118.48(19)
C36 O2 C40 117.5(2)
N2 C21 C22 120.2(2)
N2 C21 C26 122.5(2)
C22 C21 C26 117.3(2)
C23 C22 C21 122.1(2)
C23 C22 Br3 118.96(18)
C21 C22 Br3 118.93(17)
C22 C23 C24 119.0(2)
C22 C23 H23 120.5
C24 C23 H23 120.5
C25 C24 C23 121.7(2)
C25 C24 Br4 121.07(19)
C23 C24 Br4 117.28(18)
C24 C25 C26 119.5(2)
C24 C25 H25 120.3
C26 C25 H25 120.3
C27 C26 C25 122.6(2)
C27 C26 C21 116.9(2)
C25 C26 C21 120.4(2)
C28 C27 C26 121.0(2)
C28 C27 H27 119.5
C26 C27 H27 119.5
C27 C28 C33 117.3(2)
C27 C28 C29 121.7(2)
C33 C28 C29 120.98(18)
C28 C29 C30 113.1(2)
C28 C29 H29A 109.0
C30 C29 H29A 109.0
C28 C29 H29B 109.0
C30 C29 H29B 109.0
H29A C29 H29B 107.8
C34 C30 C31 114.30(18)
C34 C30 C29 110.46(19)
C31 C30 C29 108.3(2)
C34 C30 H30 107.8
C31 C30 H30 107.8
C29 C30 H30 107.8
C32 C31 C30 110.52(18)
C32 C31 H31A 109.5
C30 C31 H31A 109.5
C32 C31 H31B 109.5
C30 C31 H31B 109.5
H31A C31 H31B 108.1
C33 C32 C31 114.45(19)
C33 C32 H32A 108.6
C31 C32 H32A 108.6
C33 C32 H32B 108.6
C31 C32 H32B 108.6
H32A C32 H32B 107.6
N2 C33 C28 123.7(2)
N2 C33 C32 115.7(2)
C28 C33 C32 120.6(2)
C39 C34 C35 118.9(2)
C39 C34 C30 122.3(2)
C35 C34 C30 118.7(2)
C34 C35 C36 120.7(2)
C34 C35 H35 119.7
C36 C35 H35 119.7
O2 C36 C37 115.6(2)
O2 C36 C35 124.3(3)
C37 C36 C35 120.1(3)
C38 C37 C36 119.3(2)
C38 C37 H37 120.4
C36 C37 H37 120.4
C37 C38 C39 120.7(3)
C37 C38 H38 119.6
C39 C38 H38 119.6
C34 C39 C38 120.2(3)
C34 C39 H39 119.9
C38 C39 H39 119.9
O2 C40 H40A 109.5
O2 C40 H40B 109.5
H40A C40 H40B 109.5
O2 C40 H40C 109.5
H40A C40 H40C 109.5
H40B C40 H40C 109.5

loop_
_geom_bond_atom_site_label_1
_geom_bond_atom_site_label_2
_geom_bond_distance
Br1 C2 1.888(2)
Br2 C4 1.887(2)
N1 C13 1.321(3)
N1 C1 1.358(3)
O1 C16 1.373(3)
O1 C20 1.421(4)
C1 C6 1.415(3)
C1 C2 1.424(3)
C2 C3 1.367(3)
C3 C4 1.410(3)
C3 H3 0.9500
C4 C5 1.364(3)
C5 C6 1.421(3)
C5 H5 0.9500
C6 C7 1.410(3)
C7 C8 1.370(3)
C7 H7 0.9500
C8 C13 1.426(3)
C8 C9 1.505(3)
C9 C10 1.527(3)
C9 H9A 0.9900
C9 H9B 0.9900
C10 C14 1.514(3)
C10 C11 1.519(3)
C10 H10 1.0000
C11 C12 1.533(3)
C11 H11A 0.9900
C11 H11B 0.9900
C12 C13 1.507(3)
C12 H12A 0.9900
C12 H12B 0.9900
C14 C19 1.381(4)
C14 C15 1.409(3)
C15 C16 1.385(3)
C15 H15 0.9500
C16 C17 1.386(4)
C17 C18 1.369(4)
C17 H17 0.9500
C18 C19 1.378(4)
C18 H18 0.9500
C19 H19 0.9500
C20 H20A 0.9800
C20 H20B 0.9800
C20 H20C 0.9800
Br3 C22 1.895(2)
Br4 C24 1.889(2)
N2 C33 1.317(3)
N2 C21 1.365(3)
O2 C36 1.364(3)
O2 C40 1.427(4)
C21 C22 1.417(3)
C21 C26 1.417(3)
C22 C23 1.370(3)
C23 C24 1.404(3)
C23 H23 0.9500
C24 C25 1.365(3)
C25 C26 1.414(3)
C25 H25 0.9500
C26 C27 1.409(3)
C27 C28 1.373(3)
C27 H27 0.9500
C28 C33 1.427(3)
C28 C29 1.508(3)
C29 C30 1.537(3)
C29 H29A 0.9900
C29 H29B 0.9900
C30 C34 1.512(3)
C30 C31 1.523(3)
C30 H30 1.0000
C31 C32 1.522(3)
C31 H31A 0.9900
C31 H31B 0.9900
C32 C33 1.503(3)
C32 H32A 0.9900
C32 H32B 0.9900
C34 C39 1.383(4)
C34 C35 1.388(3)
C35 C36 1.390(3)
C35 H35 0.9500
C36 C37 1.385(4)
C37 C38 1.378(4)
C37 H37 0.9500
C38 C39 1.392(4)
C38 H38 0.9500
C39 H39 0.9500
C40 H40A 0.9800
C40 H40B 0.9800
C40 H40C 0.9800

loop_
_geom_hbond_atom_site_label_D
_geom_hbond_atom_site_label_H
_geom_hbond_atom_site_label_A
_geom_hbond_distance_DH
_geom_hbond_distance_HA
_geom_hbond_distance_DA
_geom_hbond_angle_DHA
_geom_hbond_site_symmetry_A
C9 H9A Br3 0.99 3.06 4.024(3) 165.3 1_445
C20 H20A Br3 0.98 2.99 3.720(3) 132.6 1_445
C20 H20B Br2 0.98 3.19 4.021(3) 143.0 3_556
C35 H35 Br1 0.95 3.06 3.845(2) 141.2 1_565
C40 H40B Br4 0.98 3.28 3.918(3) 124.3 3_646
C40 H40C Br1 0.98 3.29 4.105(3) 142.0 1_565

loop_
_geom_torsion_atom_site_label_1
_geom_torsion_atom_site_label_2
_geom_torsion_atom_site_label_3
_geom_torsion_atom_site_label_4
_geom_torsion
C13 N1 C1 C6 1.2(3)
C13 N1 C1 C2 -178.3(2)
N1 C1 C2 C3 -178.9(2)
C6 C1 C2 C3 1.6(4)
N1 C1 C2 Br1 1.5(3)
C6 C1 C2 Br1 -178.07(18)
C1 C2 C3 C4 -0.6(4)
Br1 C2 C3 C4 179.1(2)
C2 C3 C4 C5 -0.1(4)
C2 C3 C4 Br2 179.0(2)
C3 C4 C5 C6 -0.2(4)
Br2 C4 C5 C6 -179.35(19)
N1 C1 C6 C7 -0.5(3)
C2 C1 C6 C7 179.0(2)
N1 C1 C6 C5 178.6(2)
C2 C1 C6 C5 -1.9(3)
C4 C5 C6 C7 -179.7(2)
C4 C5 C6 C1 1.2(4)
C1 C6 C7 C8 -0.6(3)
C5 C6 C7 C8 -179.7(2)
C6 C7 C8 C13 0.9(3)
C6 C7 C8 C9 -178.1(2)
C7 C8 C9 C10 -162.1(2)
C13 C8 C9 C10 18.9(3)
C8 C9 C10 C14 -169.1(2)
C8 C9 C10 C11 -45.7(3)
C14 C10 C11 C12 -175.1(2)
C9 C10 C11 C12 60.6(3)
C10 C11 C12 C13 -46.5(3)
C1 N1 C13 C8 -0.9(3)
C1 N1 C13 C12 -177.9(2)
C7 C8 C13 N1 -0.2(4)
C9 C8 C13 N1 178.8(2)
C7 C8 C13 C12 176.7(2)
C9 C8 C13 C12 -4.3(4)
C11 C12 C13 N1 -165.2(2)
C11 C12 C13 C8 17.7(3)
C11 C10 C14 C19 119.6(3)
C9 C10 C14 C19 -117.9(3)
C11 C10 C14 C15 -59.3(3)
C9 C10 C14 C15 63.2(3)
C19 C14 C15 C16 -0.5(3)
C10 C14 C15 C16 178.5(2)
C20 O1 C16 C15 -6.7(4)
C20 O1 C16 C17 173.1(2)
C14 C15 C16 O1 -178.5(2)
C14 C15 C16 C17 1.7(4)
O1 C16 C17 C18 178.7(3)
C15 C16 C17 C18 -1.5(4)
C16 C17 C18 C19 0.1(5)
C17 C18 C19 C14 1.2(5)
C15 C14 C19 C18 -1.0(4)
C10 C14 C19 C18 -180.0(3)
C33 N2 C21 C22 177.7(2)
C33 N2 C21 C26 -1.2(3)
N2 C21 C22 C23 178.3(2)
C26 C21 C22 C23 -2.8(4)
N2 C21 C22 Br3 -1.9(3)
C26 C21 C22 Br3 177.04(17)
C21 C22 C23 C24 0.5(4)
Br3 C22 C23 C24 -179.3(2)
C22 C23 C24 C25 1.5(4)
C22 C23 C24 Br4 -179.0(2)
C23 C24 C25 C26 -1.1(4)
Br4 C24 C25 C26 179.4(2)
C24 C25 C26 C27 178.6(2)
C24 C25 C26 C21 -1.3(4)
N2 C21 C26 C27 2.2(3)
C22 C21 C26 C27 -176.8(2)
N2 C21 C26 C25 -177.9(2)
C22 C21 C26 C25 3.1(3)
C25 C26 C27 C28 179.3(2)
C21 C26 C27 C28 -0.8(4)
C26 C27 C28 C33 -1.3(4)
C26 C27 C28 C29 -179.2(2)
C27 C28 C29 C30 -161.3(2)
C33 C28 C29 C30 20.9(3)
C28 C29 C30 C34 -177.3(2)
C28 C29 C30 C31 -51.3(3)
C34 C30 C31 C32 -171.9(2)
C29 C30 C31 C32 64.5(3)
C30 C31 C32 C33 -45.9(3)
C21 N2 C33 C28 -1.1(4)
C21 N2 C33 C32 -179.2(2)
C27 C28 C33 N2 2.4(4)
C29 C28 C33 N2 -179.6(2)
C27 C28 C33 C32 -179.6(2)
C29 C28 C33 C32 -1.7(4)
C31 C32 C33 N2 -167.6(2)
C31 C32 C33 C28 14.2(3)
C31 C30 C34 C39 -45.4(3)
C29 C30 C34 C39 77.1(3)
C31 C30 C34 C35 137.5(2)
C29 C30 C34 C35 -100.0(3)
C39 C34 C35 C36 -1.1(4)
C30 C34 C35 C36 176.0(2)
C40 O2 C36 C37 179.0(2)
C40 O2 C36 C35 -0.3(4)
C34 C35 C36 O2 178.9(2)
C34 C35 C36 C37 -0.3(4)
O2 C36 C37 C38 -177.3(2)
C35 C36 C37 C38 2.0(4)
C36 C37 C38 C39 -2.3(4)
C35 C34 C39 C38 0.8(4)
C30 C34 C39 C38 -176.2(2)
C37 C38 C39 C34 0.9(4)
